data_7714117
loop_
_publ_author_name
'Yoshino, Junro'
'Hirono, Yoshito'
'Kaneda, Ayako'
'Hayashi, Naoto'

_publ_section_title
;
 Synthesis, Structures, and Solid-State Photoresponsive Color Change
 Behavior of Boronium Complexes Bearing a Pyridine-Imine, Diimine, or
 Pyridine-Ketone Bidentate Ligand
;
_journal_name_full 'Dalton Transactions'
_journal_paper_doi 10.1039/D3DT02332J
_journal_year 2023
_chemical_absolute_configuration ad
_chemical_formula_moiety 'C17 H30 B F3 N2 O3 S'
_chemical_formula_sum 'C17 H30 B F3 N2 O3 S'
_chemical_formula_weight 410.30
_space_group_crystal_system orthorhombic
_space_group_IT_number 33
_space_group_name_Hall 'P 2c -2n'
_space_group_name_H-M_alt 'P n a 21'
_atom_sites_solution_hydrogens geom
_atom_sites_solution_primary direct
_atom_sites_solution_secondary difmap
_audit_update_record
;
2022-06-03 deposited with the CCDC.	2023-10-04 downloaded from the CCDC.
;
_cell_angle_alpha 90.0000
_cell_angle_beta 90.0000
_cell_angle_gamma 90.0000
_cell_formula_units_Z 4
_cell_length_a 12.9139(3)
_cell_length_b 13.4889(3)
_cell_length_c 12.1207(3)
_cell_measurement_reflns_used 18611
_cell_measurement_temperature 173
_cell_measurement_theta_max 27.45
_cell_measurement_theta_min 2.19
_cell_volume 2111.36(9)
_computing_cell_refinement 'RAPID AUTO'
_computing_data_collection 'RAPID AUTO (Rigaku, ????)'
_computing_data_reduction 'RAPID AUTO'
_computing_molecular_graphics 'CrystalStructure 4.3'
_computing_publication_material 'CrystalStructure 4.3 (Rigaku, 2019)'
_computing_structure_refinement 'SHELXL Version 2018/3 (Sheldrick, 2008)'
_computing_structure_solution 'SHELXS Version 2013/1 (Sheldrick, 2008)'
_diffrn_ambient_temperature 173
_diffrn_detector_area_resol_mean 10.000
_diffrn_measured_fraction_theta_full 1.000
_diffrn_measured_fraction_theta_max 1.000
_diffrn_measurement_device_type 'Rigaku R-AXIS RAPID'
_diffrn_measurement_method \w
_diffrn_radiation_type 'Mo K\a'
_diffrn_radiation_wavelength 0.71075
_diffrn_reflns_av_R_equivalents 0.0186
_diffrn_reflns_av_unetI/netI 0.0169
_diffrn_reflns_Laue_measured_fraction_full 1.000
_diffrn_reflns_Laue_measured_fraction_max 1.000
_diffrn_reflns_limit_h_max 16
_diffrn_reflns_limit_h_min -16
_diffrn_reflns_limit_k_max 16
_diffrn_reflns_limit_k_min -17
_diffrn_reflns_limit_l_max 15
_diffrn_reflns_limit_l_min -15
_diffrn_reflns_number 19460
_diffrn_reflns_point_group_measured_fraction_full 1.000
_diffrn_reflns_point_group_measured_fraction_max 0.999
_diffrn_reflns_theta_full 25.242
_diffrn_reflns_theta_max 27.449
_diffrn_reflns_theta_min 2.183
_diffrn_standards_number 0
_exptl_absorpt_coefficient_mu 0.198
_exptl_absorpt_correction_T_max 0.944
_exptl_absorpt_correction_T_min 0.783
_exptl_absorpt_correction_type multi-scan
_exptl_absorpt_process_details 'ABSCOR (Rigaku, 1995)'
_exptl_crystal_colour yellow
_exptl_crystal_density_diffrn 1.291
_exptl_crystal_density_method 'not measured'
_exptl_crystal_description prism
_exptl_crystal_F_000 872.00
_exptl_crystal_size_max 0.376
_exptl_crystal_size_mid 0.314
_exptl_crystal_size_min 0.294
_refine_diff_density_max 0.57
_refine_diff_density_min -0.27
_refine_ls_abs_structure_details
;
 Flack x determined using 1969 quotients [(I+)-(I-)]/[(I+)+(I-)]
 (Parsons, Flack and Wagner, Acta Cryst. B69 (2013) 249-259).
;
_refine_ls_abs_structure_Flack 0.003(16)
_refine_ls_extinction_method none
_refine_ls_goodness_of_fit_ref 1.240
_refine_ls_hydrogen_treatment constr
_refine_ls_number_parameters 244
_refine_ls_number_reflns 4819
_refine_ls_number_restraints 1
_refine_ls_R_factor_all 0.0500
_refine_ls_R_factor_gt 0.0470
_refine_ls_shift/su_max 0.002
_refine_ls_structure_factor_coef Fsqd
_refine_ls_weighting_details 'w = 1/[\s^2^(Fo^2^)+(0.1000P)^2^] where P=(Fo^2^+2Fc^2^)/3'
_refine_ls_weighting_scheme calc
_refine_ls_wR_factor_gt 0.1411
_refine_ls_wR_factor_ref 0.1444
_reflns_Friedel_coverage 0.908
_reflns_Friedel_fraction_full 1.000
_reflns_Friedel_fraction_max 0.999
_reflns_number_gt 4508
_reflns_number_total 4819
_reflns_threshold_expression F^2^>2.0\s(F^2^)
_cod_data_source_file d3dt02332j2.cif
_cod_data_source_block diiprbbnotf
_cod_original_cell_volume 2111.37(8)
_cod_database_code 7714117

loop_
_space_group_symop_id
_space_group_symop_operation_xyz
1 +X,+Y,+Z
2 -X,-Y,1/2+Z
3 1/2-X,1/2+Y,1/2+Z
4 1/2+X,1/2-Y,+Z

loop_
_atom_site_label
_atom_site_type_symbol
_atom_site_fract_x
_atom_site_fract_y
_atom_site_fract_z
_atom_site_U_iso_or_equiv
_atom_site_adp_type
_atom_site_occupancy
_atom_site_site_symmetry_order
_atom_site_calc_flag
_atom_site_refinement_flags_posn
_atom_site_refinement_flags_adp
_atom_site_refinement_flags_occupancy
_atom_site_disorder_assembly
_atom_site_disorder_group
S1 S 1.05959(6) 0.78885(7) 0.58589(8) 0.0511(3) Uani 1 1 d . . . . .
F1 F 1.0572(4) 0.7284(2) 0.7908(3) 0.1029(14) Uani 1 1 d . . . . .
F2 F 1.1628(4) 0.6496(4) 0.6841(5) 0.1404(18) Uani 1 1 d . . . . .
F3 F 1.0066(4) 0.6205(3) 0.6778(4) 0.1306(17) Uani 1 1 d . . . . .
O1 O 1.1397(2) 0.8574(2) 0.6178(2) 0.0610(7) Uani 1 1 d . . . . .
O2 O 0.9566(3) 0.8220(5) 0.5985(5) 0.124(2) Uani 1 1 d . . . . .
O3 O 1.0782(4) 0.7372(3) 0.4864(3) 0.0924(14) Uani 1 1 d . . . . .
N1 N 0.82936(15) 0.85354(15) 0.32632(18) 0.0270(4) Uani 1 1 d . . . . .
N2 N 0.82852(15) 0.67991(16) 0.34575(18) 0.0268(4) Uani 1 1 d . . . . .
C1 C 0.8058(2) 0.8280(2) 0.4254(2) 0.0379(6) Uani 1 1 d . . . . .
H1 H 0.790977 0.873366 0.483202 0.046 Uiso 1 1 calc R U . . .
C2 C 0.8049(3) 0.7212(2) 0.4375(3) 0.0389(6) Uani 1 1 d . . . . .
H2 H 0.789154 0.686780 0.503776 0.047 Uiso 1 1 calc R U . . .
C3 C 0.83194(18) 0.96182(17) 0.2975(2) 0.0303(5) Uani 1 1 d . . . . .
H3 H 0.855024 0.968241 0.219101 0.036 Uiso 1 1 calc R U . . .
C4 C 0.7227(2) 1.0054(2) 0.3069(3) 0.0438(7) Uani 1 1 d . . . . .
H4A H 0.724546 1.075992 0.288088 0.053 Uiso 1 1 calc R U . . .
H4B H 0.676286 0.970598 0.255969 0.053 Uiso 1 1 calc R U . . .
H4C H 0.697473 0.997320 0.382613 0.053 Uiso 1 1 calc R U . . .
C5 C 0.9107(2) 1.0145(2) 0.3704(3) 0.0440(7) Uani 1 1 d . . . . .
H5A H 0.912343 1.085124 0.351543 0.053 Uiso 1 1 calc R U . . .
H5B H 0.891021 1.006687 0.447963 0.053 Uiso 1 1 calc R U . . .
H5C H 0.979389 0.985539 0.358439 0.053 Uiso 1 1 calc R U . . .
C6 C 0.82725(19) 0.56957(18) 0.3390(2) 0.0306(5) Uani 1 1 d . . . . .
H6 H 0.853027 0.549803 0.264351 0.037 Uiso 1 1 calc R U . . .
C7 C 0.8995(3) 0.5251(2) 0.4253(3) 0.0471(7) Uani 1 1 d . . . . .
H7A H 0.897859 0.452653 0.419915 0.057 Uiso 1 1 calc R U . . .
H7B H 0.970217 0.548736 0.412467 0.057 Uiso 1 1 calc R U . . .
H7C H 0.876756 0.545422 0.499088 0.057 Uiso 1 1 calc R U . . .
C8 C 0.7158(2) 0.5343(2) 0.3502(3) 0.0424(7) Uani 1 1 d . . . . .
H8A H 0.713710 0.461823 0.345898 0.051 Uiso 1 1 calc R U . . .
H8B H 0.687954 0.555937 0.421460 0.051 Uiso 1 1 calc R U . . .
H8C H 0.674038 0.562582 0.290471 0.051 Uiso 1 1 calc R U . . .
C9 C 0.97032(18) 0.75455(18) 0.2045(2) 0.0245(5) Uani 1 1 d . . . . .
H9 H 1.019522 0.760133 0.267942 0.029 Uiso 1 1 calc R U . . .
C10 C 0.98898(18) 0.8421(2) 0.1255(2) 0.0319(5) Uani 1 1 d . . . . .
H10A H 1.057714 0.833464 0.090628 0.038 Uiso 1 1 calc R U . . .
H10B H 0.991465 0.903894 0.169498 0.038 Uiso 1 1 calc R U . . .
C11 C 0.9075(2) 0.8551(2) 0.0334(2) 0.0384(7) Uani 1 1 d . . . . .
H11A H 0.913646 0.923298 0.003939 0.046 Uiso 1 1 calc R U . . .
H11B H 0.924837 0.808928 -0.027309 0.046 Uiso 1 1 calc R U . . .
C12 C 0.79384(18) 0.83767(19) 0.0663(2) 0.0296(5) Uani 1 1 d . . . . .
H12A H 0.752910 0.826322 -0.001611 0.036 Uiso 1 1 calc R U . . .
H12B H 0.767068 0.898703 0.101556 0.036 Uiso 1 1 calc R U . . .
C13 C 0.77569(17) 0.74938(17) 0.1458(2) 0.0243(5) Uani 1 1 d . . . . .
H13 H 0.702452 0.751972 0.172455 0.029 Uiso 1 1 calc R U . . .
C14 C 0.79278(17) 0.64956(18) 0.0861(2) 0.0299(5) Uani 1 1 d . . . . .
H14A H 0.764778 0.595738 0.132982 0.036 Uiso 1 1 calc R U . . .
H14B H 0.752587 0.650023 0.016589 0.036 Uiso 1 1 calc R U . . .
C15 C 0.90663(19) 0.6257(2) 0.0588(2) 0.0361(6) Uani 1 1 d . . . . .
H15A H 0.924701 0.659992 -0.010777 0.043 Uiso 1 1 calc R U . . .
H15B H 0.912116 0.553556 0.044873 0.043 Uiso 1 1 calc R U . . .
C16 C 0.98823(18) 0.6538(2) 0.1464(2) 0.0305(5) Uani 1 1 d . . . . .
H16A H 1.057110 0.655272 0.110596 0.037 Uiso 1 1 calc R U . . .
H16B H 0.989843 0.601137 0.203256 0.037 Uiso 1 1 calc R U . . .
C17 C 1.0694(4) 0.6938(3) 0.6902(4) 0.0672(12) Uani 1 1 d . . . . .
B1 B 0.85223(19) 0.75895(18) 0.2519(2) 0.0223(5) Uani 1 1 d . . . . .

loop_
_atom_site_aniso_label
_atom_site_aniso_U_11
_atom_site_aniso_U_22
_atom_site_aniso_U_33
_atom_site_aniso_U_23
_atom_site_aniso_U_13
_atom_site_aniso_U_12
S1 0.0472(4) 0.0643(5) 0.0419(4) 0.0107(4) -0.0036(3) -0.0110(4)
F1 0.197(5) 0.0688(16) 0.0430(13) 0.0063(12) 0.0117(18) -0.021(2)
F2 0.179(4) 0.105(3) 0.137(4) 0.034(3) 0.003(3) 0.067(3)
F3 0.220(5) 0.077(2) 0.094(2) 0.0023(18) 0.022(3) -0.067(3)
O1 0.0693(16) 0.0610(15) 0.0526(14) -0.0106(12) 0.0159(12) -0.0186(14)
O2 0.0566(19) 0.180(5) 0.134(4) 0.059(4) 0.002(3) 0.025(2)
O3 0.128(4) 0.108(3) 0.0417(17) -0.0076(18) -0.0021(19) -0.059(3)
N1 0.0245(9) 0.0267(9) 0.0299(11) -0.0011(8) 0.0015(8) -0.0015(8)
N2 0.0252(9) 0.0255(9) 0.0297(10) 0.0033(8) 0.0021(8) -0.0016(8)
C1 0.0464(15) 0.0360(14) 0.0315(13) -0.0029(11) 0.0116(11) 0.0005(12)
C2 0.0484(16) 0.0377(14) 0.0307(14) 0.0043(11) 0.0096(12) -0.0031(12)
C3 0.0275(11) 0.0235(11) 0.0400(13) -0.0033(10) -0.0017(10) -0.0005(9)
C4 0.0364(14) 0.0410(15) 0.0541(18) -0.0078(13) -0.0017(13) 0.0119(12)
C5 0.0430(15) 0.0358(14) 0.0531(17) -0.0044(13) -0.0118(14) -0.0099(12)
C6 0.0304(12) 0.0243(11) 0.0370(13) 0.0048(10) 0.0009(10) -0.0009(9)
C7 0.0521(16) 0.0374(14) 0.0519(17) 0.0121(14) -0.0126(15) 0.0024(13)
C8 0.0372(14) 0.0391(14) 0.0509(17) 0.0024(13) 0.0071(12) -0.0113(12)
C9 0.0153(9) 0.0305(11) 0.0276(11) 0.0019(9) -0.0016(8) -0.0001(8)
C10 0.0193(10) 0.0365(12) 0.0400(14) 0.0096(11) 0.0025(9) -0.0012(10)
C11 0.0268(11) 0.0506(16) 0.0378(14) 0.0204(13) 0.0023(10) 0.0015(11)
C12 0.0222(9) 0.0356(12) 0.0310(12) 0.0061(10) -0.0027(9) 0.0048(9)
C13 0.0149(9) 0.0311(11) 0.0269(11) -0.0002(9) 0.0006(8) 0.0014(8)
C14 0.0229(9) 0.0344(11) 0.0323(12) -0.0066(11) -0.0030(10) 0.0001(9)
C15 0.0268(11) 0.0447(14) 0.0367(13) -0.0122(11) 0.0017(10) 0.0047(10)
C16 0.0201(10) 0.0331(12) 0.0382(13) -0.0026(10) 0.0004(9) 0.0036(9)
C17 0.097(3) 0.048(2) 0.056(2) 0.0013(17) 0.002(2) -0.009(2)
B1 0.0196(11) 0.0227(10) 0.0247(11) 0.0020(9) 0.0007(10) -0.0004(9)

loop_
_atom_type_symbol
_atom_type_description
_atom_type_scat_dispersion_real
_atom_type_scat_dispersion_imag
_atom_type_scat_source
C C 0.0033 0.0016
;
International Tables for Crystallography
(Vol. C, Tables 4.2.6.8 and 6.1.1.4)
;
H H 0.0000 0.0000
;
International Tables for Crystallography
(Vol. C, Table 6.1.1.4)
;
B B 0.0013 0.0007
;
International Tables for Crystallography
(Vol. C, Tables 4.2.6.8 and 6.1.1.4)
;
F F 0.0171 0.0103
;
International Tables for Crystallography
(Vol. C, Tables 4.2.6.8 and 6.1.1.4)
;
N N 0.0061 0.0033
;
International Tables for Crystallography
(Vol. C, Tables 4.2.6.8 and 6.1.1.4)
;
O O 0.0106 0.0060
;
International Tables for Crystallography
(Vol. C, Tables 4.2.6.8 and 6.1.1.4)
;
S S 0.1246 0.1234
;
International Tables for Crystallography
(Vol. C, Tables 4.2.6.8 and 6.1.1.4)
;

loop_
_geom_angle_atom_site_label_1
_geom_angle_atom_site_label_2
_geom_angle_atom_site_label_3
_geom_angle
_geom_angle_site_symmetry_1
_geom_angle_site_symmetry_3
_geom_angle_publ_flag
O2 S1 O3 114.2(3) . . ?
O2 S1 O1 116.4(3) . . ?
O3 S1 O1 115.0(2) . . ?
O2 S1 C17 102.4(3) . . ?
O3 S1 C17 103.6(2) . . ?
O1 S1 C17 102.5(2) . . ?
C1 N1 C3 118.9(2) . . ?
C1 N1 B1 111.0(2) . . ?
C3 N1 B1 130.1(2) . . ?
C2 N2 C6 118.6(2) . . ?
C2 N2 B1 112.1(2) . . ?
C6 N2 B1 129.2(2) . . ?
N1 C1 C2 111.3(2) . . ?
N1 C1 H1 124.4 . . ?
C2 C1 H1 124.4 . . ?
N2 C2 C1 110.0(2) . . ?
N2 C2 H2 125.0 . . ?
C1 C2 H2 125.0 . . ?
N1 C3 C5 109.5(2) . . ?
N1 C3 C4 109.6(2) . . ?
C5 C3 C4 113.1(2) . . ?
N1 C3 H3 108.2 . . ?
C5 C3 H3 108.2 . . ?
C4 C3 H3 108.2 . . ?
C3 C4 H4A 109.5 . . ?
C3 C4 H4B 109.5 . . ?
H4A C4 H4B 109.5 . . ?
C3 C4 H4C 109.5 . . ?
H4A C4 H4C 109.5 . . ?
H4B C4 H4C 109.5 . . ?
C3 C5 H5A 109.5 . . ?
C3 C5 H5B 109.5 . . ?
H5A C5 H5B 109.5 . . ?
C3 C5 H5C 109.5 . . ?
H5A C5 H5C 109.5 . . ?
H5B C5 H5C 109.5 . . ?
N2 C6 C8 108.5(2) . . ?
N2 C6 C7 110.4(2) . . ?
C8 C6 C7 113.2(2) . . ?
N2 C6 H6 108.2 . . ?
C8 C6 H6 108.2 . . ?
C7 C6 H6 108.2 . . ?
C6 C7 H7A 109.5 . . ?
C6 C7 H7B 109.5 . . ?
H7A C7 H7B 109.5 . . ?
C6 C7 H7C 109.5 . . ?
H7A C7 H7C 109.5 . . ?
H7B C7 H7C 109.5 . . ?
C6 C8 H8A 109.5 . . ?
C6 C8 H8B 109.5 . . ?
H8A C8 H8B 109.5 . . ?
C6 C8 H8C 109.5 . . ?
H8A C8 H8C 109.5 . . ?
H8B C8 H8C 109.5 . . ?
C10 C9 C16 111.5(2) . . ?
C10 C9 B1 109.73(18) . . ?
C16 C9 B1 109.39(19) . . ?
C10 C9 H9 108.7 . . ?
C16 C9 H9 108.7 . . ?
B1 C9 H9 108.7 . . ?
C9 C10 C11 115.5(2) . . ?
C9 C10 H10A 108.4 . . ?
C11 C10 H10A 108.4 . . ?
C9 C10 H10B 108.4 . . ?
C11 C10 H10B 108.4 . . ?
H10A C10 H10B 107.5 . . ?
C12 C11 C10 116.5(2) . . ?
C12 C11 H11A 108.2 . . ?
C10 C11 H11A 108.2 . . ?
C12 C11 H11B 108.2 . . ?
C10 C11 H11B 108.2 . . ?
H11A C11 H11B 107.3 . . ?
C11 C12 C13 115.00(19) . . ?
C11 C12 H12A 108.5 . . ?
C13 C12 H12A 108.5 . . ?
C11 C12 H12B 108.5 . . ?
C13 C12 H12B 108.5 . . ?
H12A C12 H12B 107.5 . . ?
C14 C13 C12 110.9(2) . . ?
C14 C13 B1 110.65(18) . . ?
C12 C13 B1 109.80(18) . . ?
C14 C13 H13 108.5 . . ?
C12 C13 H13 108.5 . . ?
B1 C13 H13 108.5 . . ?
C15 C14 C13 114.78(19) . . ?
C15 C14 H14A 108.6 . . ?
C13 C14 H14A 108.6 . . ?
C15 C14 H14B 108.6 . . ?
C13 C14 H14B 108.6 . . ?
H14A C14 H14B 107.5 . . ?
C14 C15 C16 116.9(2) . . ?
C14 C15 H15A 108.1 . . ?
C16 C15 H15A 108.1 . . ?
C14 C15 H15B 108.1 . . ?
C16 C15 H15B 108.1 . . ?
H15A C15 H15B 107.3 . . ?
C15 C16 C9 115.3(2) . . ?
C15 C16 H16A 108.5 . . ?
C9 C16 H16A 108.5 . . ?
C15 C16 H16B 108.5 . . ?
C9 C16 H16B 108.5 . . ?
H16A C16 H16B 107.5 . . ?
F3 C17 F1 107.8(4) . . ?
F3 C17 F2 102.6(5) . . ?
F1 C17 F2 108.3(5) . . ?
F3 C17 S1 114.8(4) . . ?
F1 C17 S1 112.9(3) . . ?
F2 C17 S1 109.8(4) . . ?
N2 B1 N1 95.55(18) . . ?
N2 B1 C13 113.29(18) . . ?
N1 B1 C13 113.52(18) . . ?
N2 B1 C9 114.07(18) . . ?
N1 B1 C9 113.74(18) . . ?
C13 B1 C9 106.68(18) . . ?

loop_
_geom_bond_atom_site_label_1
_geom_bond_atom_site_label_2
_geom_bond_distance
_geom_bond_site_symmetry_2
_geom_bond_publ_flag
S1 O2 1.411(4) . ?
S1 O3 1.413(4) . ?
S1 O1 1.440(3) . ?
S1 C17 1.804(5) . ?
F1 C17 1.315(6) . ?
F2 C17 1.348(6) . ?
F3 C17 1.288(6) . ?
N1 C1 1.285(4) . ?
N1 C3 1.502(3) . ?
N1 B1 1.590(3) . ?
N2 C2 1.280(4) . ?
N2 C6 1.491(3) . ?
N2 B1 1.589(3) . ?
C1 C2 1.449(4) . ?
C1 H1 0.9500 . ?
C2 H2 0.9500 . ?
C3 C5 1.522(4) . ?
C3 C4 1.532(4) . ?
C3 H3 1.0000 . ?
C4 H4A 0.9800 . ?
C4 H4B 0.9800 . ?
C4 H4C 0.9800 . ?
C5 H5A 0.9800 . ?
C5 H5B 0.9800 . ?
C5 H5C 0.9800 . ?
C6 C8 1.521(4) . ?
C6 C7 1.525(4) . ?
C6 H6 1.0000 . ?
C7 H7A 0.9800 . ?
C7 H7B 0.9800 . ?
C7 H7C 0.9800 . ?
C8 H8A 0.9800 . ?
C8 H8B 0.9800 . ?
C8 H8C 0.9800 . ?
C9 C10 1.540(3) . ?
C9 C16 1.548(3) . ?
C9 B1 1.631(3) . ?
C9 H9 1.0000 . ?
C10 C11 1.544(4) . ?
C10 H10A 0.9900 . ?
C10 H10B 0.9900 . ?
C11 C12 1.539(3) . ?
C11 H11A 0.9900 . ?
C11 H11B 0.9900 . ?
C12 C13 1.550(3) . ?
C12 H12A 0.9900 . ?
C12 H12B 0.9900 . ?
C13 C14 1.544(3) . ?
C13 B1 1.627(3) . ?
C13 H13 1.0000 . ?
C14 C15 1.541(3) . ?
C14 H14A 0.9900 . ?
C14 H14B 0.9900 . ?
C15 C16 1.543(4) . ?
C15 H15A 0.9900 . ?
C15 H15B 0.9900 . ?
C16 H16A 0.9900 . ?
C16 H16B 0.9900 . ?

loop_
_geom_torsion_atom_site_label_1
_geom_torsion_atom_site_label_2
_geom_torsion_atom_site_label_3
_geom_torsion_atom_site_label_4
_geom_torsion
_geom_torsion_site_symmetry_1
_geom_torsion_site_symmetry_2
_geom_torsion_site_symmetry_3
_geom_torsion_site_symmetry_4
_geom_torsion_publ_flag
C3 N1 C1 C2 178.7(2) . . . . ?
B1 N1 C1 C2 -1.5(3) . . . . ?
C6 N2 C2 C1 -177.2(2) . . . . ?
B1 N2 C2 C1 1.0(3) . . . . ?
N1 C1 C2 N2 0.3(4) . . . . ?
C1 N1 C3 C5 59.4(3) . . . . ?
B1 N1 C3 C5 -120.3(3) . . . . ?
C1 N1 C3 C4 -65.2(3) . . . . ?
B1 N1 C3 C4 115.0(3) . . . . ?
C2 N2 C6 C8 67.5(3) . . . . ?
B1 N2 C6 C8 -110.3(3) . . . . ?
C2 N2 C6 C7 -57.1(3) . . . . ?
B1 N2 C6 C7 125.1(3) . . . . ?
C16 C9 C10 C11 70.1(3) . . . . ?
B1 C9 C10 C11 -51.2(3) . . . . ?
C9 C10 C11 C12 40.0(4) . . . . ?
C10 C11 C12 C13 -39.9(4) . . . . ?
C11 C12 C13 C14 -71.0(3) . . . . ?
C11 C12 C13 B1 51.6(3) . . . . ?
C12 C13 C14 C15 71.7(3) . . . . ?
B1 C13 C14 C15 -50.5(3) . . . . ?
C13 C14 C15 C16 39.1(4) . . . . ?
C14 C15 C16 C9 -40.1(4) . . . . ?
C10 C9 C16 C15 -69.9(3) . . . . ?
B1 C9 C16 C15 51.7(3) . . . . ?
O2 S1 C17 F3 61.1(5) . . . . ?
O3 S1 C17 F3 -57.8(5) . . . . ?
O1 S1 C17 F3 -177.8(4) . . . . ?
O2 S1 C17 F1 -62.9(5) . . . . ?
O3 S1 C17 F1 178.1(4) . . . . ?
O1 S1 C17 F1 58.1(4) . . . . ?
O2 S1 C17 F2 176.0(5) . . . . ?
O3 S1 C17 F2 57.1(4) . . . . ?
O1 S1 C17 F2 -62.9(4) . . . . ?
C2 N2 B1 N1 -1.6(3) . . . . ?
C6 N2 B1 N1 176.3(2) . . . . ?
C2 N2 B1 C13 -120.2(3) . . . . ?
C6 N2 B1 C13 57.7(3) . . . . ?
C2 N2 B1 C9 117.5(2) . . . . ?
C6 N2 B1 C9 -64.6(3) . . . . ?
C1 N1 B1 N2 1.8(3) . . . . ?
C3 N1 B1 N2 -178.4(2) . . . . ?
C1 N1 B1 C13 120.2(2) . . . . ?
C3 N1 B1 C13 -60.0(3) . . . . ?
C1 N1 B1 C9 -117.6(2) . . . . ?
C3 N1 B1 C9 62.2(3) . . . . ?
C14 C13 B1 N2 -65.1(2) . . . . ?
C12 C13 B1 N2 172.13(19) . . . . ?
C14 C13 B1 N1 -172.70(19) . . . . ?
C12 C13 B1 N1 64.5(2) . . . . ?
C14 C13 B1 C9 61.2(2) . . . . ?
C12 C13 B1 C9 -61.5(2) . . . . ?
C10 C9 B1 N2 -172.8(2) . . . . ?
C16 C9 B1 N2 64.6(2) . . . . ?
C10 C9 B1 N1 -64.6(3) . . . . ?
C16 C9 B1 N1 172.8(2) . . . . ?
C10 C9 B1 C13 61.3(2) . . . . ?
C16 C9 B1 C13 -61.3(2) . . . . ?
